data_7221835
loop_
_publ_author_name
'Kanungo, Ajay'
'Patra, Dipendu'
'Mukherjee, Sanghamitra'
'Mahata, Tridib'
'Maulik, Prakas R.'
'Dutta, Sanjay'

_publ_section_title
;
 Synthesis of a visibly emissive
 9-nitro-2,3-dihydro-1H-pyrimido[1,2-a]quinoxalin-5-amine scaffold with
 large stokes shift and live cell imaging
;
_journal_issue 87
_journal_name_full 'RSC Adv.'
_journal_page_first 70958
_journal_paper_doi 10.1039/C5RA12960E
_journal_volume 5
_journal_year 2015
_chemical_formula_moiety 'C25 H26 N6 O5'
_chemical_formula_sum 'C25 H26 N6 O5'
_chemical_formula_weight 490.52
_chemical_name_common 5e
_chemical_name_systematic
'(E)-methyl 2-(4-benzyl-1-(3-(dimethylamino)propyl)-8-nitro-3- oxo-3,4-dihydropyrazino[2,3-b]quinoxalin-2(1H)-ylidene)acetate'
_space_group_crystal_system triclinic
_space_group_IT_number 2
_space_group_name_Hall '-P 1'
_space_group_name_H-M_alt 'P -1'
_symmetry_space_group_name_Hall '-P 1'
_symmetry_space_group_name_H-M 'P -1'
_atom_sites_solution_hydrogens geom
_audit_creation_date 2015-08-04
_audit_creation_method
;
Olex2 1.2-alpha
(compiled 2015.07.23 svn.r3196 for OlexSys, GUI svn.r5077)
;
_audit_update_record
;
2015-08-06 deposited with the CCDC.
2015-08-11 downloaded from the CCDC.
;
_cell_angle_alpha 76.719(7)
_cell_angle_beta 87.487(6)
_cell_angle_gamma 80.980(6)
_cell_formula_units_Z 2
_cell_length_a 5.8603(5)
_cell_length_b 11.0162(13)
_cell_length_c 19.371(2)
_cell_measurement_reflns_used 3410
_cell_measurement_temperature 296.15
_cell_measurement_theta_max 22.17
_cell_measurement_theta_min 2.41
_cell_volume 1202.0(2)
_computing_cell_refinement 'SAINT v8.34A (Bruker, 2013)'
_computing_data_reduction 'SAINT v8.34A (Bruker, 2013)'
_computing_molecular_graphics 'Olex2 (Dolomanov et al., 2009)'
_computing_publication_material 'Olex2 (Dolomanov et al., 2009)'
_computing_structure_refinement 'ShelXL (Sheldrick, 2015)'
_computing_structure_solution 'ShelXT (Sheldrick, 2015)'
_diffrn_ambient_temperature 296.15
_diffrn_measured_fraction_theta_full 1.000
_diffrn_measured_fraction_theta_max 0.986
_diffrn_measurement_device_type 'Bruker APEX-II CCD'
_diffrn_measurement_method '\f and \w scans'
_diffrn_radiation_type MoK\a
_diffrn_radiation_wavelength 0.71073
_diffrn_reflns_av_R_equivalents 0.0638
_diffrn_reflns_av_unetI/netI 0.0924
_diffrn_reflns_laue_measured_fraction_full 1.000
_diffrn_reflns_laue_measured_fraction_max 0.986
_diffrn_reflns_limit_h_max 7
_diffrn_reflns_limit_h_min -7
_diffrn_reflns_limit_k_max 14
_diffrn_reflns_limit_k_min -14
_diffrn_reflns_limit_l_max 25
_diffrn_reflns_limit_l_min -24
_diffrn_reflns_number 23939
_diffrn_reflns_point_group_measured_fraction_full 1.000
_diffrn_reflns_point_group_measured_fraction_max 0.986
_diffrn_reflns_theta_full 26.000
_diffrn_reflns_theta_max 27.561
_diffrn_reflns_theta_min 1.080
_diffrn_standards_number 0
_exptl_absorpt_coefficient_mu 0.097
_exptl_absorpt_correction_T_max 0.7456
_exptl_absorpt_correction_T_min 0.6681
_exptl_absorpt_correction_type multi-scan
_exptl_absorpt_process_details
;
SADABS-2014/5 (Bruker,2014/5) was used for absorption correction.
wR2(int) was 0.1233 before and 0.0630 after correction.
The Ratio of minimum to maximum transmission is 0.8961.
The \l/2 correction factor is 0.00150.
;
_exptl_crystal_colour yellow
_exptl_crystal_density_diffrn 1.355
_exptl_crystal_description block
_exptl_crystal_F_000 516
_exptl_crystal_preparation Luminescent
_exptl_crystal_recrystallization_method 'Re-crystallisation from solvent: chloroform, methanol'
_exptl_crystal_size_max 0.22
_exptl_crystal_size_mid 0.22
_exptl_crystal_size_min 0.2
_refine_diff_density_max 0.184
_refine_diff_density_min -0.215
_refine_diff_density_rms 0.043
_refine_ls_extinction_method none
_refine_ls_goodness_of_fit_ref 0.943
_refine_ls_hydrogen_treatment constr
_refine_ls_matrix_type full
_refine_ls_number_parameters 328
_refine_ls_number_reflns 5490
_refine_ls_number_restraints 0
_refine_ls_restrained_S_all 0.943
_refine_ls_R_factor_all 0.1671
_refine_ls_R_factor_gt 0.0558
_refine_ls_shift/su_max 0.000
_refine_ls_shift/su_mean 0.000
_refine_ls_structure_factor_coef Fsqd
_refine_ls_weighting_details 'w=1/[\s^2^(Fo^2^)+(0.0824P)^2^] where P=(Fo^2^+2Fc^2^)/3'
_refine_ls_weighting_scheme calc
_refine_ls_wR_factor_gt 0.1352
_refine_ls_wR_factor_ref 0.1831
_reflns_Friedel_coverage 0.000
_reflns_number_gt 2157
_reflns_number_total 5490
_reflns_threshold_expression 'I > 2\s(I)'
_cod_data_source_file c5ra12960e2.cif
_cod_data_source_block sd_ak2786bl2_1058069
_cod_database_code 7221835
_shelx_space_group_comment
;
The symmetry employed for this shelxl refinement is uniquely defined
by the following loop, which should always be used as a source of
symmetry information in preference to the above space-group names.
They are only intended as comments.
;
_olex2_refinement_description
;
1. Fixed Uiso
 At 1.2 times of:
  All C(H) groups, All C(H,H) groups
 At 1.5 times of:
  All C(H,H,H) groups
2.a Secondary CH2 refined with riding coordinates:
 C21(H21A,H21B), C11(H11A,H11B), C22(H22A,H22B), C23(H23A,H23B)
2.b Aromatic/amide H refined with riding coordinates:
 C18(H18), C5(H5), C8(H8), C7(H7), C13(H13), C17(H17), C14(H14), C16(H16),
 C15(H15)
2.c Idealised Me refined as rotating group:
 C20(H20A,H20B,H20C), C24(H24A,H24B,H24C), C25(H25A,H25B,H25C)
;
_shelx_shelxl_version_number 2014/7
_olex2_submission_special_instructions 'No special instructions were received'

loop_
_space_group_symop_operation_xyz
'x, y, z'
'-x, -y, -z'

loop_
_atom_site_label
_atom_site_type_symbol
_atom_site_fract_x
_atom_site_fract_y
_atom_site_fract_z
_atom_site_U_iso_or_equiv
_atom_site_adp_type
_atom_site_occupancy
_atom_site_site_symmetry_order
_atom_site_calc_flag
_atom_site_refinement_flags_posn
O3 O 1.1090(2) 0.42769(16) 0.10131(10) 0.0614(5) Uani 1 1 d .
O1 O 0.8958(3) 0.68216(16) 0.10617(9) 0.0647(5) Uani 1 1 d .
N1 N 0.5641(3) 0.74006(18) 0.16261(10) 0.0461(5) Uani 1 1 d .
N2 N 0.6927(3) 0.53781(17) 0.27926(10) 0.0460(5) Uani 1 1 d .
N4 N 0.2215(3) 0.79580(18) 0.22013(10) 0.0481(5) Uani 1 1 d .
N3 N 0.3500(3) 0.59198(18) 0.33674(10) 0.0498(5) Uani 1 1 d .
O2 O 1.3758(3) 0.50756(19) 0.14896(11) 0.0808(6) Uani 1 1 d .
N5 N 1.0638(3) 0.1789(2) 0.36782(13) 0.0630(6) Uani 1 1 d .
C10 C 0.4154(4) 0.7184(2) 0.22092(12) 0.0426(6) Uani 1 1 d .
O5 O -0.5572(3) 0.7766(2) 0.45265(11) 0.0970(7) Uani 1 1 d .
N6 N -0.3734(4) 0.7057(3) 0.45457(15) 0.0729(7) Uani 1 1 d .
C4 C 0.1445(3) 0.6722(2) 0.33696(13) 0.0454(6) Uani 1 1 d .
C3 C 0.4834(3) 0.6148(2) 0.28062(13) 0.0440(6) Uani 1 1 d .
C9 C 0.0794(3) 0.7723(2) 0.27900(13) 0.0447(6) Uani 1 1 d .
C2 C 0.8339(3) 0.5504(2) 0.21833(13) 0.0455(6) Uani 1 1 d .
C12 C 0.5778(4) 0.9670(2) 0.10731(12) 0.0489(6) Uani 1 1 d .
C1 C 0.7682(4) 0.6611(2) 0.15795(14) 0.0488(6) Uani 1 1 d .
C19 C 1.1870(4) 0.4756(2) 0.15175(15) 0.0546(7) Uani 1 1 d .
C18 C 1.0283(4) 0.4707(2) 0.21322(14) 0.0537(7) Uani 1 1 d .
H18 H 1.0673 0.4052 0.2526 0.064 Uiso 1 1 calc R
C6 C -0.2114(4) 0.7297(3) 0.39460(14) 0.0531(7) Uani 1 1 d .
O4 O -0.3182(4) 0.6177(3) 0.50431(13) 0.1186(10) Uani 1 1 d .
C5 C -0.0044(4) 0.6519(2) 0.39603(14) 0.0527(7) Uani 1 1 d .
H5 H 0.0371 0.5867 0.4354 0.063 Uiso 1 1 calc R
C8 C -0.1347(4) 0.8513(2) 0.27976(13) 0.0530(7) Uani 1 1 d .
H8 H -0.1772 0.9181 0.2413 0.064 Uiso 1 1 calc R
C21 C 0.7551(4) 0.4303(2) 0.33984(13) 0.0552(7) Uani 1 1 d .
H21A H 0.6789 0.4498 0.3823 0.066 Uiso 1 1 calc R
H21B H 0.9205 0.4184 0.3472 0.066 Uiso 1 1 calc R
C11 C 0.4932(4) 0.8470(2) 0.10134(13) 0.0534(7) Uani 1 1 d .
H11A H 0.3260 0.8623 0.0984 0.064 Uiso 1 1 calc R
H11B H 0.5539 0.8240 0.0579 0.064 Uiso 1 1 calc R
C7 C -0.2797(4) 0.8298(3) 0.33706(15) 0.0580(7) Uani 1 1 d .
H7 H -0.4216 0.8810 0.3378 0.070 Uiso 1 1 calc R
C13 C 0.7818(4) 1.0001(3) 0.07508(14) 0.0673(8) Uani 1 1 d .
H13 H 0.8670 0.9484 0.0484 0.081 Uiso 1 1 calc R
C17 C 0.4572(4) 1.0474(3) 0.14687(15) 0.0660(8) Uani 1 1 d .
H17 H 0.3185 1.0288 0.1688 0.079 Uiso 1 1 calc R
C22 C 0.6874(4) 0.3075(3) 0.32885(15) 0.0660(8) Uani 1 1 d .
H22A H 0.5222 0.3093 0.3360 0.079 Uiso 1 1 calc R
H22B H 0.7239 0.3001 0.2805 0.079 Uiso 1 1 calc R
C23 C 0.8139(4) 0.1944(3) 0.37982(16) 0.0726(9) Uani 1 1 d .
H23A H 0.7815 0.2038 0.4280 0.087 Uiso 1 1 calc R
H23B H 0.7566 0.1190 0.3747 0.087 Uiso 1 1 calc R
C14 C 0.8612(5) 1.1087(3) 0.08190(17) 0.0823(10) Uani 1 1 d .
H14 H 0.9982 1.1292 0.0595 0.099 Uiso 1 1 calc R
C16 C 0.5407(5) 1.1548(3) 0.15415(17) 0.0793(9) Uani 1 1 d .
H16 H 0.4595 1.2061 0.1818 0.095 Uiso 1 1 calc R
C15 C 0.7408(5) 1.1862(3) 0.12114(17) 0.0769(9) Uani 1 1 d .
H15 H 0.7944 1.2593 0.1253 0.092 Uiso 1 1 calc R
C20 C 1.2523(4) 0.4310(3) 0.03806(15) 0.0880(10) Uani 1 1 d .
H20A H 1.1909 0.3865 0.0077 0.132 Uiso 1 1 calc GR
H20B H 1.4070 0.3916 0.0513 0.132 Uiso 1 1 calc GR
H20C H 1.2539 0.5171 0.0133 0.132 Uiso 1 1 calc GR
C24 C 1.1355(5) 0.1149(3) 0.31175(19) 0.1030(12) Uani 1 1 d .
H24A H 1.1029 0.0298 0.3253 0.154 Uiso 1 1 calc GR
H24B H 1.2984 0.1138 0.3034 0.154 Uiso 1 1 calc GR
H24C H 1.0531 0.1583 0.2692 0.154 Uiso 1 1 calc GR
C25 C 1.1841(5) 0.1082(4) 0.43276(19) 0.1125(12) Uani 1 1 d .
H25A H 1.1397 0.1506 0.4705 0.169 Uiso 1 1 calc GR
H25B H 1.3479 0.1029 0.4250 0.169 Uiso 1 1 calc GR
H25C H 1.1435 0.0248 0.4454 0.169 Uiso 1 1 calc GR

loop_
_atom_site_aniso_label
_atom_site_aniso_U_11
_atom_site_aniso_U_22
_atom_site_aniso_U_33
_atom_site_aniso_U_23
_atom_site_aniso_U_13
_atom_site_aniso_U_12
O3 0.0530(9) 0.0712(14) 0.0657(13) -0.0272(11) 0.0075(9) -0.0117(8)
O1 0.0684(11) 0.0606(13) 0.0598(13) -0.0085(10) 0.0168(9) -0.0062(9)
N1 0.0494(10) 0.0431(14) 0.0424(13) -0.0037(11) -0.0007(9) -0.0057(9)
N2 0.0502(11) 0.0407(13) 0.0434(13) -0.0056(11) 0.0033(9) -0.0024(9)
N4 0.0457(10) 0.0433(13) 0.0547(14) -0.0095(11) -0.0023(10) -0.0064(9)
N3 0.0527(11) 0.0463(14) 0.0469(14) -0.0073(11) 0.0033(10) -0.0025(9)
O2 0.0531(10) 0.0984(16) 0.1056(16) -0.0431(13) 0.0136(10) -0.0302(10)
N5 0.0549(12) 0.0511(15) 0.0839(18) -0.0200(14) 0.0106(12) -0.0065(10)
C10 0.0472(12) 0.0408(16) 0.0418(16) -0.0098(13) -0.0027(11) -0.0117(11)
O5 0.0743(12) 0.1157(19) 0.0916(16) -0.0310(14) 0.0211(11) 0.0188(13)
N6 0.0673(15) 0.083(2) 0.0673(19) -0.0225(16) 0.0129(13) -0.0026(14)
C4 0.0481(12) 0.0427(17) 0.0468(17) -0.0128(14) 0.0026(12) -0.0076(11)
C3 0.0460(12) 0.0433(17) 0.0443(17) -0.0120(14) -0.0017(11) -0.0080(11)
C9 0.0448(12) 0.0429(17) 0.0489(17) -0.0127(14) 0.0011(11) -0.0109(11)
C2 0.0468(12) 0.0414(16) 0.0504(17) -0.0121(14) 0.0026(12) -0.0115(11)
C12 0.0498(13) 0.0488(18) 0.0409(16) 0.0024(13) -0.0037(11) -0.0039(12)
C1 0.0516(14) 0.0439(18) 0.0535(18) -0.0133(15) 0.0019(13) -0.0120(12)
C19 0.0522(14) 0.0480(18) 0.065(2) -0.0168(15) 0.0044(13) -0.0052(12)
C18 0.0518(13) 0.0486(18) 0.0604(18) -0.0125(14) 0.0028(12) -0.0070(12)
C6 0.0512(13) 0.0571(19) 0.0521(18) -0.0172(15) 0.0105(12) -0.0076(13)
O4 0.1072(17) 0.120(2) 0.0913(19) 0.0179(17) 0.0412(14) 0.0206(15)
C5 0.0589(14) 0.0483(18) 0.0480(17) -0.0082(13) 0.0034(12) -0.0045(12)
C8 0.0501(13) 0.0491(18) 0.0579(18) -0.0103(14) -0.0040(12) -0.0035(12)
C21 0.0581(13) 0.0460(18) 0.0552(18) -0.0045(15) 0.0013(12) 0.0005(12)
C11 0.0556(13) 0.0565(19) 0.0434(16) -0.0025(14) -0.0018(11) -0.0069(12)
C7 0.0478(13) 0.057(2) 0.070(2) -0.0205(17) 0.0013(14) -0.0041(12)
C13 0.0612(15) 0.071(2) 0.067(2) -0.0112(17) 0.0149(14) -0.0132(14)
C17 0.0575(14) 0.052(2) 0.082(2) -0.0041(17) 0.0144(14) -0.0081(13)
C22 0.0560(14) 0.051(2) 0.082(2) 0.0038(17) -0.0040(14) -0.0104(13)
C23 0.0584(15) 0.0531(19) 0.098(2) -0.0055(17) 0.0193(15) -0.0061(13)
C14 0.0679(18) 0.082(3) 0.098(3) -0.012(2) 0.0116(17) -0.0314(18)
C16 0.088(2) 0.050(2) 0.095(3) -0.0119(18) 0.0148(17) -0.0059(16)
C15 0.085(2) 0.052(2) 0.089(3) 0.0006(19) -0.0073(18) -0.0200(16)
C20 0.0695(16) 0.125(3) 0.066(2) -0.030(2) 0.0097(15) 0.0061(17)
C24 0.097(2) 0.088(3) 0.129(3) -0.047(3) 0.022(2) -0.0050(19)
C25 0.088(2) 0.116(3) 0.121(3) -0.005(3) -0.015(2) -0.003(2)

loop_
_atom_type_symbol
_atom_type_description
_atom_type_scat_dispersion_real
_atom_type_scat_dispersion_imag
_atom_type_scat_source
C C 0.0033 0.0016 'International Tables Vol C Tables 4.2.6.8 and 6.1.1.4'
H H 0.0000 0.0000 'International Tables Vol C Tables 4.2.6.8 and 6.1.1.4'
N N 0.0061 0.0033 'International Tables Vol C Tables 4.2.6.8 and 6.1.1.4'
O O 0.0106 0.0060 'International Tables Vol C Tables 4.2.6.8 and 6.1.1.4'

loop_
_geom_angle_atom_site_label_1
_geom_angle_atom_site_label_2
_geom_angle_atom_site_label_3
_geom_angle
C19 O3 C20 115.96(19)
C10 N1 C11 119.08(18)
C1 N1 C10 122.1(2)
C1 N1 C11 118.7(2)
C3 N2 C2 121.4(2)
C3 N2 C21 118.99(18)
C2 N2 C21 119.18(18)
C10 N4 C9 116.7(2)
C3 N3 C4 117.2(2)
C23 N5 C25 110.3(2)
C24 N5 C23 113.0(2)
C24 N5 C25 108.5(2)
N1 C10 C3 119.34(19)
N4 C10 N1 118.2(2)
N4 C10 C3 122.5(2)
O5 N6 C6 118.5(3)
O4 N6 O5 122.7(3)
O4 N6 C6 118.8(2)
N3 C4 C9 121.3(2)
N3 C4 C5 119.4(2)
C9 C4 C5 119.4(2)
N2 C3 C10 120.0(2)
N3 C3 N2 118.7(2)
N3 C3 C10 121.3(2)
N4 C9 C4 121.1(2)
N4 C9 C8 118.7(2)
C4 C9 C8 120.2(2)
N2 C2 C1 118.12(19)
C18 C2 N2 122.9(2)
C18 C2 C1 119.0(2)
C13 C12 C11 121.4(2)
C13 C12 C17 117.1(3)
C17 C12 C11 121.5(2)
O1 C1 N1 120.8(2)
O1 C1 C2 120.6(2)
N1 C1 C2 118.6(2)
O3 C19 C18 112.2(2)
O2 C19 O3 122.7(2)
O2 C19 C18 124.8(2)
C2 C18 C19 126.9(2)
C2 C18 H18 116.5
C19 C18 H18 116.5
C5 C6 N6 119.3(3)
C5 C6 C7 122.6(2)
C7 C6 N6 118.0(2)
C4 C5 H5 120.6
C6 C5 C4 118.8(2)
C6 C5 H5 120.6
C9 C8 H8 120.0
C7 C8 C9 120.0(2)
C7 C8 H8 120.0
N2 C21 H21A 109.0
N2 C21 H21B 109.0
N2 C21 C22 112.8(2)
H21A C21 H21B 107.8
C22 C21 H21A 109.0
C22 C21 H21B 109.0
N1 C11 C12 112.53(19)
N1 C11 H11A 109.1
N1 C11 H11B 109.1
C12 C11 H11A 109.1
C12 C11 H11B 109.1
H11A C11 H11B 107.8
C6 C7 H7 120.5
C8 C7 C6 119.0(2)
C8 C7 H7 120.5
C12 C13 H13 119.4
C14 C13 C12 121.2(3)
C14 C13 H13 119.4
C12 C17 H17 119.5
C16 C17 C12 121.1(2)
C16 C17 H17 119.5
C21 C22 H22A 109.4
C21 C22 H22B 109.4
H22A C22 H22B 108.0
C23 C22 C21 111.1(2)
C23 C22 H22A 109.4
C23 C22 H22B 109.4
N5 C23 C22 112.5(2)
N5 C23 H23A 109.1
N5 C23 H23B 109.1
C22 C23 H23A 109.1
C22 C23 H23B 109.1
H23A C23 H23B 107.8
C13 C14 H14 119.6
C15 C14 C13 120.8(3)
C15 C14 H14 119.6
C17 C16 H16 119.6
C15 C16 C17 120.7(3)
C15 C16 H16 119.6
C14 C15 C16 119.1(3)
C14 C15 H15 120.5
C16 C15 H15 120.5
O3 C20 H20A 109.5
O3 C20 H20B 109.5
O3 C20 H20C 109.5
H20A C20 H20B 109.5
H20A C20 H20C 109.5
H20B C20 H20C 109.5
N5 C24 H24A 109.5
N5 C24 H24B 109.5
N5 C24 H24C 109.5
H24A C24 H24B 109.5
H24A C24 H24C 109.5
H24B C24 H24C 109.5
N5 C25 H25A 109.5
N5 C25 H25B 109.5
N5 C25 H25C 109.5
H25A C25 H25B 109.5
H25A C25 H25C 109.5
H25B C25 H25C 109.5

loop_
_geom_bond_atom_site_label_1
_geom_bond_atom_site_label_2
_geom_bond_distance
O3 C19 1.339(3)
O3 C20 1.451(3)
O1 C1 1.225(3)
N1 C10 1.395(3)
N1 C1 1.377(3)
N1 C11 1.489(3)
N2 C3 1.380(3)
N2 C2 1.404(3)
N2 C21 1.475(3)
N4 C10 1.308(3)
N4 C9 1.382(3)
N3 C4 1.378(3)
N3 C3 1.311(3)
O2 C19 1.208(3)
N5 C23 1.462(3)
N5 C24 1.440(3)
N5 C25 1.463(4)
C10 C3 1.446(3)
O5 N6 1.224(3)
N6 C6 1.470(3)
N6 O4 1.213(3)
C4 C9 1.400(3)
C4 C5 1.406(3)
C9 C8 1.412(3)
C2 C1 1.497(3)
C2 C18 1.340(3)
C12 C11 1.512(3)
C12 C13 1.385(3)
C12 C17 1.393(3)
C19 C18 1.475(3)
C18 H18 0.9300
C6 C5 1.369(3)
C6 C7 1.398(3)
C5 H5 0.9300
C8 H8 0.9300
C8 C7 1.367(3)
C21 H21A 0.9700
C21 H21B 0.9700
C21 C22 1.530(3)
C11 H11A 0.9700
C11 H11B 0.9700
C7 H7 0.9300
C13 H13 0.9300
C13 C14 1.385(4)
C17 H17 0.9300
C17 C16 1.387(4)
C22 H22A 0.9700
C22 H22B 0.9700
C22 C23 1.512(3)
C23 H23A 0.9700
C23 H23B 0.9700
C14 H14 0.9300
C14 C15 1.366(4)
C16 H16 0.9300
C16 C15 1.365(4)
C15 H15 0.9300
C20 H20A 0.9600
C20 H20B 0.9600
C20 H20C 0.9600
C24 H24A 0.9600
C24 H24B 0.9600
C24 H24C 0.9600
C25 H25A 0.9600
C25 H25B 0.9600
C25 H25C 0.9600

loop_
_geom_torsion_atom_site_label_1
_geom_torsion_atom_site_label_2
_geom_torsion_atom_site_label_3
_geom_torsion_atom_site_label_4
_geom_torsion
O3 C19 C18 C2 -79.8(3)
N1 C10 C3 N2 -0.6(3)
N1 C10 C3 N3 179.25(19)
N2 C2 C1 O1 173.83(19)
N2 C2 C1 N1 -4.8(3)
N2 C2 C18 C19 179.8(2)
N2 C21 C22 C23 162.99(19)
N4 C10 C3 N2 -178.4(2)
N4 C10 C3 N3 1.4(3)
N4 C9 C8 C7 179.5(2)
N3 C4 C9 N4 -1.4(3)
N3 C4 C9 C8 178.4(2)
N3 C4 C5 C6 -177.8(2)
O2 C19 C18 C2 106.8(3)
C10 N1 C1 O1 180.0(2)
C10 N1 C1 C2 -1.4(3)
C10 N1 C11 C12 92.2(2)
C10 N4 C9 C4 1.5(3)
C10 N4 C9 C8 -178.30(19)
O5 N6 C6 C5 179.6(2)
O5 N6 C6 C7 -2.4(4)
N6 C6 C5 C4 177.1(2)
N6 C6 C7 C8 -178.0(2)
C4 N3 C3 N2 178.67(18)
C4 N3 C3 C10 -1.2(3)
C4 C9 C8 C7 -0.3(3)
C3 N2 C2 C1 8.4(3)
C3 N2 C2 C18 -174.2(2)
C3 N2 C21 C22 93.4(2)
C3 N3 C4 C9 1.2(3)
C3 N3 C4 C5 -179.87(19)
C9 N4 C10 N1 -179.38(17)
C9 N4 C10 C3 -1.5(3)
C9 C4 C5 C6 1.1(3)
C9 C8 C7 C6 0.6(4)
C2 N2 C3 N3 174.33(19)
C2 N2 C3 C10 -5.8(3)
C2 N2 C21 C22 -79.0(2)
C12 C13 C14 C15 0.4(5)
C12 C17 C16 C15 1.7(4)
C1 N1 C10 N4 -177.91(19)
C1 N1 C10 C3 4.2(3)
C1 N1 C11 C12 -91.7(2)
C1 C2 C18 C19 -2.9(4)
C18 C2 C1 O1 -3.6(3)
C18 C2 C1 N1 177.8(2)
O4 N6 C6 C5 0.6(4)
O4 N6 C6 C7 178.7(3)
C5 C4 C9 N4 179.65(19)
C5 C4 C9 C8 -0.5(3)
C5 C6 C7 C8 0.0(4)
C21 N2 C3 N3 2.1(3)
C21 N2 C3 C10 -178.11(19)
C21 N2 C2 C1 -179.33(18)
C21 N2 C2 C18 -2.0(3)
C21 C22 C23 N5 -64.3(3)
C11 N1 C10 N4 -2.0(3)
C11 N1 C10 C3 -179.91(19)
C11 N1 C1 O1 4.0(3)
C11 N1 C1 C2 -177.38(19)
C11 C12 C13 C14 -178.6(3)
C11 C12 C17 C16 177.6(2)
C7 C6 C5 C4 -0.9(4)
C13 C12 C11 N1 94.9(3)
C13 C12 C17 C16 -0.8(4)
C13 C14 C15 C16 0.4(5)
C17 C12 C11 N1 -83.4(3)
C17 C12 C13 C14 -0.2(4)
C17 C16 C15 C14 -1.4(4)
C20 O3 C19 O2 -7.7(4)
C20 O3 C19 C18 178.8(2)
C24 N5 C23 C22 -82.6(3)
C25 N5 C23 C22 155.7(3)
